data_1568508
loop_
_publ_author_name
'Ward, Robert J.'
'Rosal, Iker del'
'Kelley, Steven P.'
'Maron, Laurent'
'Walensky, Justin R.'

_publ_section_title
;
 Isolation of C1 through C4 derivatives from CO using heteroleptic
 uranium(iii) metallocene aryloxide complexes
;
_journal_issue 8
_journal_name_full 'Chemical Science'
_journal_page_first 2024
_journal_page_last 2032
_journal_paper_doi 10.1039/D2SC06375A
_journal_volume 14
_journal_year 2023
_chemical_formula_moiety 'C59.89 H82 I0.05 O3.89 U2'
_chemical_formula_sum 'C59.95 H82 I0.03 O3.95 U2'
_chemical_formula_weight 1345.72
_chemical_properties_physical Air-sensitive
_space_group_crystal_system triclinic
_space_group_IT_number 2
_space_group_name_Hall '-P 1'
_space_group_name_H-M_alt 'P -1'
_atom_sites_solution_hydrogens geom
_atom_sites_solution_primary dual
_atom_sites_solution_secondary difmap
_audit_creation_date 2022-11-16
_audit_creation_method
;
Olex2 1.2
(compiled 2018.05.29 svn.r3508 for OlexSys, GUI svn.r5506)
;
_audit_update_record
;
2022-11-16 deposited with the CCDC.	2023-01-27 downloaded from the CCDC.
;
_cell_angle_alpha 94.671(5)
_cell_angle_beta 103.949(5)
_cell_angle_gamma 92.409(6)
_cell_formula_units_Z 1
_cell_length_a 9.4109(16)
_cell_length_b 10.8091(17)
_cell_length_c 14.131(2)
_cell_measurement_reflns_used 9823
_cell_measurement_temperature 100(2)
_cell_measurement_theta_max 27.53
_cell_measurement_theta_min 2.84
_cell_volume 1387.6(4)
_computing_cell_refinement 'Bruker Apex3 V.2016.9-0/SAINT V8.37A'
_computing_data_collection 'Bruker Apex3 V.2016.9-0'
_computing_data_reduction 'Bruker Apex3 V.2016.9-0/SAINT V8.37A'
_computing_molecular_graphics 'Olex2 (Dolomanov et al., 2009)'
_computing_publication_material 'Olex2 (Dolomanov et al., 2009)'
_computing_structure_refinement 'ShelXL (Sheldrick, 2015)'
_computing_structure_solution 'SHELXT 2014/5 (Sheldrick, 2014)'
_diffrn_ambient_temperature 100.0
_diffrn_measured_fraction_theta_full 0.998
_diffrn_measured_fraction_theta_max 0.993
_diffrn_measurement_device_type 'Bruker APEX II area detector'
_diffrn_measurement_method 'omega and phi scans'
_diffrn_radiation_monochromator graphite
_diffrn_radiation_type MoK\a
_diffrn_radiation_wavelength 0.71073
_diffrn_reflns_av_R_equivalents 0.0379
_diffrn_reflns_av_unetI/netI 0.0309
_diffrn_reflns_Laue_measured_fraction_full 0.998
_diffrn_reflns_Laue_measured_fraction_max 0.993
_diffrn_reflns_limit_h_max 12
_diffrn_reflns_limit_h_min -11
_diffrn_reflns_limit_k_max 14
_diffrn_reflns_limit_k_min -14
_diffrn_reflns_limit_l_max 18
_diffrn_reflns_limit_l_min -18
_diffrn_reflns_number 27090
_diffrn_reflns_point_group_measured_fraction_full 0.998
_diffrn_reflns_point_group_measured_fraction_max 0.993
_diffrn_reflns_theta_full 25.242
_diffrn_reflns_theta_max 27.538
_diffrn_reflns_theta_min 1.894
_diffrn_source 'Sealed Source Mo with TRIUMPH optics'
_diffrn_standards_number 0
_exptl_absorpt_coefficient_mu 5.888
_exptl_absorpt_correction_T_max 0.3335
_exptl_absorpt_correction_T_min 0.2783
_exptl_absorpt_correction_type none
_exptl_absorpt_process_details
;
SADABS-2016/2 (Bruker,2016/2) was used for absorption correction.
wR2(int) was 0.0962 before and 0.0485 after correction.
The Ratio of minimum to maximum transmission is 0.8345.
The \l/2 correction factor is Not present.
;
_exptl_crystal_colour 'clear orange'
_exptl_crystal_density_diffrn 1.610
_exptl_crystal_description prism
_exptl_crystal_F_000 659
_exptl_crystal_recrystallization_method 'Re-crystallisation from solvent: Toluene'
_exptl_crystal_size_max 0.07
_exptl_crystal_size_mid 0.04
_exptl_crystal_size_min 0.04
_refine_diff_density_max 0.839
_refine_diff_density_min -0.903
_refine_diff_density_rms 0.108
_refine_ls_extinction_method none
_refine_ls_goodness_of_fit_ref 1.097
_refine_ls_hydrogen_treatment constr
_refine_ls_matrix_type full
_refine_ls_number_parameters 319
_refine_ls_number_reflns 6352
_refine_ls_number_restraints 0
_refine_ls_restrained_S_all 1.097
_refine_ls_R_factor_all 0.0277
_refine_ls_R_factor_gt 0.0225
_refine_ls_shift/su_max 0.000
_refine_ls_shift/su_mean 0.000
_refine_ls_structure_factor_coef Fsqd
_refine_ls_weighting_details 'w=1/[\s^2^(Fo^2^)+(0.0172P)^2^+0.7952P] where P=(Fo^2^+2Fc^2^)/3'
_refine_ls_weighting_scheme calc
_refine_ls_wR_factor_gt 0.0430
_refine_ls_wR_factor_ref 0.0444
_reflns_Friedel_coverage 0.000
_reflns_number_gt 5836
_reflns_number_total 6352
_reflns_threshold_expression 'I > 2\s(I)'
_cod_data_source_file d2sc06375a3.cif
_cod_data_source_block 4
_cod_database_code 1568508
_shelx_shelxl_version_number 2017/1
_shelx_space_group_comment
;
The symmetry employed for this shelxl refinement is uniquely defined
by the following loop, which should always be used as a source of
symmetry information in preference to the above space-group names.
They are only intended as comments.
;
_shelx_estimated_absorpt_t_max 0.799
_shelx_estimated_absorpt_t_min 0.683
_olex2_refinement_description
;
1. Fixed Uiso
 At 1.2 times of:
  All C(H) groups
 At 1.5 times of:
  All C(H,H,H) groups
2. Uiso/Uaniso restraints and constraints
Uanis(U1') = Uanis(U1)
3. Others
 Sof(U1')=1-FVAR(1)
 Sof(I1)=0.5*(1-FVAR(2))
 Sof(U1)=Sof(O2)=Sof(C30)=FVAR(1)
4.a Aromatic/amide H refined with riding coordinates:
 C23(H23), C25(H25)
4.b Idealised Me refined as rotating group:
 C6(H6A,H6B,H6C), C7(H7A,H7B,H7C), C8(H8A,H8B,H8C), C9(H9A,H9B,H9C), C10(H10A,
 H10B,H10C), C16(H16A,H16B,H16C), C17(H17A,H17B,H17C), C18(H18A,H18B,H18C),
 C19(H19A,H19B,H19C), C20(H20A,H20B,H20C), C27(H27A,H27B,H27C), C28(H28A,H28B,
 H28C), C29(H29A,H29B,H29C)
;
_olex2_submission_special_instructions 'No special instructions were received'

loop_
_space_group_symop_operation_xyz
'x, y, z'
'-x, -y, -z'

loop_
_atom_site_label
_atom_site_type_symbol
_atom_site_fract_x
_atom_site_fract_y
_atom_site_fract_z
_atom_site_U_iso_or_equiv
_atom_site_adp_type
_atom_site_occupancy
_atom_site_site_symmetry_order
_atom_site_calc_flag
_atom_site_refinement_flags_posn
_atom_site_refinement_flags_adp
_atom_site_refinement_flags_occupancy
_atom_site_disorder_assembly
_atom_site_disorder_group
U1 U 0.49202(3) 0.21813(4) 0.74141(4) 0.01558(7) Uani 0.947(3) 1 d . . P A 1
U1' U 0.5017(5) 0.1940(6) 0.7203(5) 0.01558(7) Uani 0.053(3) 1 d . . P A -2
I1 I 0.523(4) 0.034(4) 0.548(3) 0.114(14) Uiso 0.0264(14) 1 d . . P A -2
O1 O 0.6743(2) 0.34618(18) 0.75408(14) 0.0234(4) Uani 1 1 d . . . . .
O2 O 0.5093(3) 0.10540(19) 0.61444(15) 0.0251(5) Uani 0.947(3) 1 d . . P A 1
C1 C 0.3520(3) 0.4119(3) 0.6562(2) 0.0230(6) Uani 1 1 d . . . . .
C2 C 0.3084(3) 0.4062(3) 0.7453(2) 0.0227(6) Uani 1 1 d . . . . .
C3 C 0.2168(3) 0.2960(3) 0.7367(2) 0.0238(6) Uani 1 1 d . . . . .
C4 C 0.2062(3) 0.2322(3) 0.6429(2) 0.0259(6) Uani 1 1 d . . . . .
C5 C 0.2895(3) 0.3050(3) 0.5932(2) 0.0242(6) Uani 1 1 d . . . . .
C6 C 0.4420(4) 0.5158(3) 0.6291(2) 0.0306(7) Uani 1 1 d . . . . .
H6A H 0.496349 0.566032 0.688658 0.046 Uiso 1 1 calc GR . . . .
H6B H 0.376818 0.568267 0.586922 0.046 Uiso 1 1 calc GR . . . .
H6C H 0.511172 0.480638 0.593982 0.046 Uiso 1 1 calc GR . . . .
C7 C 0.3402(4) 0.5030(3) 0.8316(2) 0.0300(7) Uani 1 1 d . . . . .
H7A H 0.389671 0.465710 0.890656 0.045 Uiso 1 1 calc GR . . . .
H7B H 0.247913 0.535123 0.840410 0.045 Uiso 1 1 calc GR . . . .
H7C H 0.403601 0.571376 0.819804 0.045 Uiso 1 1 calc GR . . . .
C8 C 0.1278(4) 0.2690(3) 0.8089(2) 0.0333(7) Uani 1 1 d . . . . .
H8A H 0.081427 0.184530 0.792681 0.050 Uiso 1 1 calc GR . . . .
H8B H 0.051822 0.328879 0.805867 0.050 Uiso 1 1 calc GR . . . .
H8C H 0.192132 0.275958 0.875165 0.050 Uiso 1 1 calc GR . . . .
C9 C 0.1212(4) 0.1113(3) 0.6010(3) 0.0372(8) Uani 1 1 d . . . . .
H9A H 0.186785 0.052670 0.580040 0.056 Uiso 1 1 calc GR . . . .
H9B H 0.041861 0.125776 0.544609 0.056 Uiso 1 1 calc GR . . . .
H9C H 0.079453 0.076446 0.651031 0.056 Uiso 1 1 calc GR . . . .
C10 C 0.3036(4) 0.2767(3) 0.4898(2) 0.0333(8) Uani 1 1 d . . . . .
H10A H 0.405519 0.294546 0.487325 0.050 Uiso 1 1 calc GR . . . .
H10B H 0.239366 0.328521 0.446420 0.050 Uiso 1 1 calc GR . . . .
H10C H 0.275038 0.188753 0.468469 0.050 Uiso 1 1 calc GR . . . .
C11 C 0.6654(3) 0.0435(3) 0.8301(2) 0.0230(6) Uani 1 1 d . . . . .
C12 C 0.5231(3) -0.0168(3) 0.8039(2) 0.0225(6) Uani 1 1 d . . . . .
C13 C 0.4372(3) 0.0427(3) 0.8616(2) 0.0225(6) Uani 1 1 d . . . . .
C14 C 0.5277(3) 0.1407(3) 0.9241(2) 0.0224(6) Uani 1 1 d . . . . .
C15 C 0.6690(3) 0.1404(3) 0.9056(2) 0.0248(6) Uani 1 1 d . . . . .
C16 C 0.7924(4) 0.0068(3) 0.7890(3) 0.0381(8) Uani 1 1 d . . . . .
H16A H 0.756365 -0.023133 0.719631 0.057 Uiso 1 1 calc GR . . . .
H16B H 0.841906 -0.059432 0.824951 0.057 Uiso 1 1 calc GR . . . .
H16C H 0.861757 0.079076 0.795739 0.057 Uiso 1 1 calc GR . . . .
C17 C 0.4736(4) -0.1287(3) 0.7314(2) 0.0341(8) Uani 1 1 d . . . . .
H17A H 0.370217 -0.123750 0.697897 0.051 Uiso 1 1 calc GR . . . .
H17B H 0.485250 -0.204210 0.765696 0.051 Uiso 1 1 calc GR . . . .
H17C H 0.533110 -0.131098 0.683164 0.051 Uiso 1 1 calc GR . . . .
C18 C 0.2843(3) -0.0019(3) 0.8639(2) 0.0304(7) Uani 1 1 d . . . . .
H18A H 0.249094 0.053723 0.910419 0.046 Uiso 1 1 calc GR . . . .
H18B H 0.285446 -0.086418 0.884322 0.046 Uiso 1 1 calc GR . . . .
H18C H 0.218822 -0.001976 0.798431 0.046 Uiso 1 1 calc GR . . . .
C19 C 0.4832(4) 0.2241(3) 1.0013(2) 0.0331(7) Uani 1 1 d . . . . .
H19A H 0.570055 0.271927 1.042533 0.050 Uiso 1 1 calc GR . . . .
H19B H 0.438023 0.173376 1.041949 0.050 Uiso 1 1 calc GR . . . .
H19C H 0.412555 0.281312 0.969681 0.050 Uiso 1 1 calc GR . . . .
C20 C 0.8038(4) 0.2203(3) 0.9586(2) 0.0372(8) Uani 1 1 d . . . . .
H20A H 0.848323 0.257496 0.910756 0.056 Uiso 1 1 calc GR . . . .
H20B H 0.874254 0.169213 0.998135 0.056 Uiso 1 1 calc GR . . . .
H20C H 0.776544 0.286415 1.001315 0.056 Uiso 1 1 calc GR . . . .
C21 C 0.7779(3) 0.4288(3) 0.7386(2) 0.0220(6) Uani 1 1 d . . . . .
C22 C 0.8244(3) 0.5358(3) 0.8033(2) 0.0280(7) Uani 1 1 d . . . . .
C23 C 0.9281(3) 0.6192(3) 0.7826(3) 0.0325(7) Uani 1 1 d . . . . .
H23 H 0.960430 0.692549 0.825643 0.039 Uiso 1 1 calc R . . . .
C24 C 0.9853(3) 0.5983(3) 0.7014(3) 0.0333(8) Uani 1 1 d . . . . .
C25 C 0.9398(3) 0.4907(3) 0.6409(2) 0.0316(7) Uani 1 1 d . . . . .
H25 H 0.980918 0.474312 0.586382 0.038 Uiso 1 1 calc R . . . .
C26 C 0.8359(3) 0.4049(3) 0.6565(2) 0.0248(6) Uani 1 1 d . . . . .
C27 C 0.7656(4) 0.5599(3) 0.8920(3) 0.0412(9) Uani 1 1 d . . . . .
H27A H 0.794741 0.495202 0.936227 0.062 Uiso 1 1 calc GR . . . .
H27B H 0.658306 0.559003 0.872076 0.062 Uiso 1 1 calc GR . . . .
H27C H 0.805219 0.641405 0.925755 0.062 Uiso 1 1 calc GR . . . .
C28 C 1.0940(4) 0.6925(4) 0.6792(3) 0.0505(10) Uani 1 1 d . . . . .
H28A H 1.043643 0.740113 0.626374 0.076 Uiso 1 1 calc GR . . . .
H28B H 1.172657 0.649002 0.658986 0.076 Uiso 1 1 calc GR . . . .
H28C H 1.135869 0.749141 0.738059 0.076 Uiso 1 1 calc GR . . . .
C29 C 0.7864(4) 0.2882(3) 0.5887(2) 0.0336(7) Uani 1 1 d . . . . .
H29A H 0.802940 0.215552 0.626202 0.050 Uiso 1 1 calc GR . . . .
H29B H 0.842328 0.283472 0.538450 0.050 Uiso 1 1 calc GR . . . .
H29C H 0.681648 0.289638 0.557262 0.050 Uiso 1 1 calc GR . . . .
C30 C 0.5026(7) 0.0318(5) 0.5376(4) 0.0196(10) Uani 0.947(3) 1 d . . P A 1

loop_
_atom_site_aniso_label
_atom_site_aniso_U_11
_atom_site_aniso_U_22
_atom_site_aniso_U_33
_atom_site_aniso_U_23
_atom_site_aniso_U_13
_atom_site_aniso_U_12
U1 0.02126(6) 0.01313(10) 0.01305(12) -0.00165(9) 0.00688(6) -0.00099(5)
U1' 0.02126(6) 0.01313(10) 0.01305(12) -0.00165(9) 0.00688(6) -0.00099(5)
O1 0.0243(11) 0.0224(10) 0.0261(11) 0.0028(8) 0.0118(9) -0.0041(8)
O2 0.0404(14) 0.0190(11) 0.0150(11) -0.0052(9) 0.0067(10) 0.0035(9)
C1 0.0246(15) 0.0210(14) 0.0242(15) 0.0036(11) 0.0067(13) 0.0040(12)
C2 0.0241(15) 0.0207(14) 0.0233(15) 0.0008(11) 0.0059(13) 0.0032(12)
C3 0.0211(15) 0.0241(15) 0.0257(15) 0.0012(12) 0.0049(13) 0.0034(12)
C4 0.0222(15) 0.0231(15) 0.0292(16) 0.0016(12) 0.0004(13) 0.0015(12)
C5 0.0291(16) 0.0216(15) 0.0194(14) 0.0018(11) 0.0003(13) 0.0048(12)
C6 0.0362(18) 0.0243(16) 0.0347(18) 0.0087(13) 0.0128(15) 0.0045(13)
C7 0.0357(18) 0.0263(16) 0.0278(16) -0.0047(13) 0.0087(14) 0.0057(14)
C8 0.0263(17) 0.0373(19) 0.0396(19) 0.0099(15) 0.0118(15) 0.0043(14)
C9 0.0308(18) 0.0297(18) 0.044(2) -0.0041(15) -0.0012(16) -0.0047(14)
C10 0.046(2) 0.0311(17) 0.0210(15) 0.0026(13) 0.0036(15) 0.0115(15)
C11 0.0269(16) 0.0214(14) 0.0241(15) 0.0074(11) 0.0105(13) 0.0038(12)
C12 0.0304(16) 0.0157(14) 0.0232(15) 0.0037(11) 0.0098(13) -0.0010(12)
C13 0.0261(15) 0.0227(15) 0.0206(14) 0.0064(11) 0.0078(12) 0.0006(12)
C14 0.0293(16) 0.0219(14) 0.0156(13) 0.0029(11) 0.0043(12) 0.0039(12)
C15 0.0299(16) 0.0238(15) 0.0195(14) 0.0083(11) 0.0026(13) -0.0036(12)
C16 0.0354(19) 0.041(2) 0.045(2) 0.0147(16) 0.0190(17) 0.0084(16)
C17 0.054(2) 0.0207(16) 0.0315(17) -0.0012(13) 0.0202(16) -0.0082(15)
C18 0.0289(17) 0.0314(17) 0.0340(17) 0.0115(13) 0.0115(14) -0.0024(13)
C19 0.045(2) 0.0344(18) 0.0192(15) -0.0010(13) 0.0068(15) 0.0069(15)
C20 0.0348(19) 0.041(2) 0.0291(17) 0.0098(15) -0.0048(15) -0.0116(15)
C21 0.0175(14) 0.0212(14) 0.0289(16) 0.0089(12) 0.0069(12) 0.0006(11)
C22 0.0229(16) 0.0258(16) 0.0353(17) 0.0021(13) 0.0082(14) -0.0009(12)
C23 0.0234(16) 0.0254(16) 0.045(2) 0.0021(14) 0.0012(15) -0.0032(13)
C24 0.0207(16) 0.0347(18) 0.045(2) 0.0186(15) 0.0048(15) -0.0011(13)
C25 0.0254(16) 0.0420(19) 0.0332(17) 0.0174(15) 0.0133(14) 0.0046(14)
C26 0.0238(15) 0.0272(16) 0.0262(15) 0.0091(12) 0.0093(13) 0.0029(12)
C27 0.042(2) 0.038(2) 0.045(2) -0.0131(16) 0.0186(18) -0.0094(16)
C28 0.036(2) 0.050(2) 0.067(3) 0.025(2) 0.012(2) -0.0114(18)
C29 0.041(2) 0.0358(18) 0.0295(17) 0.0074(14) 0.0172(15) 0.0065(15)
C30 0.028(2) 0.0139(16) 0.0167(16) -0.0004(11) 0.0053(15) 0.0021(13)

loop_
_atom_type_symbol
_atom_type_description
_atom_type_scat_dispersion_real
_atom_type_scat_dispersion_imag
_atom_type_scat_source
C C 0.0033 0.0016 'International Tables Vol C Tables 4.2.6.8 and 6.1.1.4'
H H 0.0000 0.0000 'International Tables Vol C Tables 4.2.6.8 and 6.1.1.4'
O O 0.0106 0.0060 'International Tables Vol C Tables 4.2.6.8 and 6.1.1.4'
U U -9.6767 9.6646 'International Tables Vol C Tables 4.2.6.8 and 6.1.1.4'
I I -0.4742 1.8119 'International Tables Vol C Tables 4.2.6.8 and 6.1.1.4'

loop_
_geom_angle_atom_site_label_1
_geom_angle_atom_site_label_2
_geom_angle_atom_site_label_3
_geom_angle
_geom_angle_site_symmetry_1
_geom_angle_site_symmetry_3
_geom_angle_publ_flag
O1 U1 O2 98.85(8) . . ?
O1 U1 C1 79.98(8) . . ?
O1 U1 C2 91.69(9) . . ?
O1 U1 C3 121.77(9) . . ?
O1 U1 C4 129.18(8) . . ?
O1 U1 C5 101.26(9) . . ?
O1 U1 C11 92.49(8) . . ?
O1 U1 C12 122.29(8) . . ?
O1 U1 C13 131.54(8) . . ?
O1 U1 C14 104.42(8) . . ?
O1 U1 C15 82.14(8) . . ?
O2 U1 C1 100.15(8) . . ?
O2 U1 C2 125.92(8) . . ?
O2 U1 C3 115.00(9) . . ?
O2 U1 C4 84.96(9) . . ?
O2 U1 C5 76.19(9) . . ?
O2 U1 C11 80.92(9) . . ?
O2 U1 C12 76.24(8) . . ?
O2 U1 C13 102.12(9) . . ?
O2 U1 C14 125.32(8) . . ?
O2 U1 C15 110.58(9) . . ?
C1 U1 C3 49.63(9) . . ?
C1 U1 C4 49.78(9) . . ?
C1 U1 C11 172.47(9) . . ?
C1 U1 C12 157.66(9) . . ?
C1 U1 C13 136.71(9) . . ?
C2 U1 C1 30.17(9) . . ?
C2 U1 C3 30.08(9) . . ?
C2 U1 C4 49.85(9) . . ?
C2 U1 C5 49.74(9) . . ?
C2 U1 C11 151.74(9) . . ?
C2 U1 C12 138.04(9) . . ?
C2 U1 C13 109.57(9) . . ?
C3 U1 C12 111.36(9) . . ?
C3 U1 C13 87.23(9) . . ?
C4 U1 C3 30.13(9) . . ?
C4 U1 C12 107.92(9) . . ?
C4 U1 C13 95.97(9) . . ?
C5 U1 C1 30.00(8) . . ?
C5 U1 C3 49.69(9) . . ?
C5 U1 C4 30.27(9) . . ?
C5 U1 C11 154.79(9) . . ?
C5 U1 C12 131.14(9) . . ?
C5 U1 C13 125.95(9) . . ?
C11 U1 C3 136.64(9) . . ?
C11 U1 C4 137.67(9) . . ?
C11 U1 C12 29.86(9) . . ?
C11 U1 C13 49.43(9) . . ?
C13 U1 C12 29.76(9) . . ?
C14 U1 C1 132.05(9) . . ?
C14 U1 C2 102.27(9) . . ?
C14 U1 C3 93.16(9) . . ?
C14 U1 C4 114.27(9) . . ?
C14 U1 C5 142.44(10) . . ?
C14 U1 C11 49.71(9) . . ?
C14 U1 C12 49.46(8) . . ?
C14 U1 C13 30.14(8) . . ?
C15 U1 C1 146.40(9) . . ?
C15 U1 C2 123.41(9) . . ?
C15 U1 C3 122.42(9) . . ?
C15 U1 C4 143.71(9) . . ?
C15 U1 C5 172.05(10) . . ?
C15 U1 C11 30.29(9) . . ?
C15 U1 C12 49.56(9) . . ?
C15 U1 C13 49.64(9) . . ?
C15 U1 C14 30.08(9) . . ?
I1 U1' C2 131.9(8) . . ?
I1 U1' C3 121.3(8) . . ?
I1 U1' C14 131.1(7) . . ?
O1 U1' I1 110.5(8) . . ?
O1 U1' C1 75.12(17) . . ?
O1 U1' C2 82.3(2) . . ?
O1 U1' C3 109.3(3) . . ?
O1 U1' C4 122.7(2) . . ?
O1 U1' C5 99.04(17) . . ?
O1 U1' C11 93.55(15) . . ?
O1 U1' C12 124.18(17) . . ?
O1 U1' C13 123.9(3) . . ?
O1 U1' C14 96.0(2) . . ?
O1 U1' C15 78.43(16) . . ?
C1 U1' I1 108.8(8) . . ?
C1 U1' C2 27.58(10) . . ?
C1 U1' C3 45.91(13) . . ?
C1 U1' C14 117.6(3) . . ?
C3 U1' C2 27.23(10) . . ?
C4 U1' I1 93.3(8) . . ?
C4 U1' C1 47.65(12) . . ?
C4 U1' C2 46.25(13) . . ?
C4 U1' C3 28.20(10) . . ?
C4 U1' C13 92.79(16) . . ?
C4 U1' C14 106.2(2) . . ?
C4 U1' C15 134.5(3) . . ?
C5 U1' I1 85.4(8) . . ?
C5 U1' C1 28.92(10) . . ?
C5 U1' C2 46.51(13) . . ?
C5 U1' C3 47.07(12) . . ?
C5 U1' C4 29.87(10) . . ?
C5 U1' C13 122.6(2) . . ?
C5 U1' C14 131.2(3) . . ?
C5 U1' C15 156.0(4) . . ?
C11 U1' I1 88.5(7) . . ?
C11 U1' C1 161.7(3) . . ?
C11 U1' C2 138.2(3) . . ?
C11 U1' C3 129.6(2) . . ?
C11 U1' C4 139.99(17) . . ?
C11 U1' C5 167.3(2) . . ?
C11 U1' C12 31.14(10) . . ?
C11 U1' C13 49.46(11) . . ?
C11 U1' C14 48.29(11) . . ?
C11 U1' C15 30.00(10) . . ?
C12 U1' I1 83.2(8) . . ?
C12 U1' C1 153.2(2) . . ?
C12 U1' C2 128.7(3) . . ?
C12 U1' C3 107.31(18) . . ?
C12 U1' C4 109.46(15) . . ?
C12 U1' C5 136.60(18) . . ?
C12 U1' C13 29.68(10) . . ?
C12 U1' C14 48.22(11) . . ?
C12 U1' C15 49.54(11) . . ?
C13 U1' I1 108.8(8) . . ?
C13 U1' C1 125.8(3) . . ?
C13 U1' C2 99.4(2) . . ?
C13 U1' C3 81.15(18) . . ?
C13 U1' C14 28.53(10) . . ?
C14 U1' C2 90.6(2) . . ?
C14 U1' C3 84.1(2) . . ?
C15 U1' I1 118.0(7) . . ?
C15 U1' C1 131.8(3) . . ?
C15 U1' C2 109.9(3) . . ?
C15 U1' C3 110.8(3) . . ?
C15 U1' C13 47.93(11) . . ?
C15 U1' C14 28.33(10) . . ?
C21 O1 U1 166.18(19) . . ?
C21 O1 U1' 158.3(3) . . ?
C30 O2 U1 172.4(3) . . ?
C2 C1 U1 74.88(16) . . ?
C2 C1 U1' 81.9(2) . . ?
C2 C1 C6 127.0(3) . . ?
C5 C1 U1 74.99(16) . . ?
C5 C1 U1' 69.4(2) . . ?
C5 C1 C2 108.2(3) . . ?
C5 C1 C6 124.7(3) . . ?
C6 C1 U1 118.9(2) . . ?
C6 C1 U1' 117.2(2) . . ?
C1 C2 U1 74.95(16) . . ?
C1 C2 U1' 70.50(19) . . ?
C1 C2 C3 107.9(3) . . ?
C1 C2 C7 127.4(3) . . ?
C3 C2 U1 75.59(17) . . ?
C3 C2 U1' 74.72(18) . . ?
C3 C2 C7 124.5(3) . . ?
C7 C2 U1 119.62(19) . . ?
C7 C2 U1' 124.6(2) . . ?
C2 C3 U1 74.33(17) . . ?
C2 C3 U1' 78.1(2) . . ?
C2 C3 C4 108.0(3) . . ?
C2 C3 C8 123.4(3) . . ?
C4 C3 U1 74.42(17) . . ?
C4 C3 U1' 68.0(2) . . ?
C4 C3 C8 127.7(3) . . ?
C8 C3 U1 125.6(2) . . ?
C8 C3 U1' 128.2(2) . . ?
C3 C4 U1 75.45(17) . . ?
C3 C4 U1' 83.8(2) . . ?
C3 C4 C5 107.7(3) . . ?
C3 C4 C9 127.2(3) . . ?
C5 C4 U1 74.78(17) . . ?
C5 C4 U1' 72.77(19) . . ?
C5 C4 C9 125.1(3) . . ?
C9 C4 U1 116.7(2) . . ?
C9 C4 U1' 110.8(2) . . ?
C1 C5 U1 75.00(17) . . ?
C1 C5 U1' 81.7(2) . . ?
C1 C5 C4 108.1(3) . . ?
C1 C5 C10 125.5(3) . . ?
C4 C5 U1 74.95(16) . . ?
C4 C5 U1' 77.36(19) . . ?
C4 C5 C10 126.3(3) . . ?
C10 C5 U1 118.3(2) . . ?
C10 C5 U1' 110.1(3) . . ?
C1 C6 H6A 109.5 . . ?
C1 C6 H6B 109.5 . . ?
C1 C6 H6C 109.5 . . ?
H6A C6 H6B 109.5 . . ?
H6A C6 H6C 109.5 . . ?
H6B C6 H6C 109.5 . . ?
C2 C7 H7A 109.5 . . ?
C2 C7 H7B 109.5 . . ?
C2 C7 H7C 109.5 . . ?
H7A C7 H7B 109.5 . . ?
H7A C7 H7C 109.5 . . ?
H7B C7 H7C 109.5 . . ?
C3 C8 H8A 109.5 . . ?
C3 C8 H8B 109.5 . . ?
C3 C8 H8C 109.5 . . ?
H8A C8 H8B 109.5 . . ?
H8A C8 H8C 109.5 . . ?
H8B C8 H8C 109.5 . . ?
C4 C9 H9A 109.5 . . ?
C4 C9 H9B 109.5 . . ?
C4 C9 H9C 109.5 . . ?
H9A C9 H9B 109.5 . . ?
H9A C9 H9C 109.5 . . ?
H9B C9 H9C 109.5 . . ?
C5 C10 H10A 109.5 . . ?
C5 C10 H10B 109.5 . . ?
C5 C10 H10C 109.5 . . ?
H10A C10 H10B 109.5 . . ?
H10A C10 H10C 109.5 . . ?
H10B C10 H10C 109.5 . . ?
C12 C11 U1 76.23(16) . . ?
C12 C11 U1' 75.12(18) . . ?
C12 C11 C15 108.1(3) . . ?
C12 C11 C16 125.6(3) . . ?
C15 C11 U1 74.73(16) . . ?
C15 C11 U1' 82.9(3) . . ?
C15 C11 C16 126.2(3) . . ?
C16 C11 U1 117.74(19) . . ?
C16 C11 U1' 111.3(2) . . ?
C11 C12 U1 73.91(16) . . ?
C11 C12 U1' 73.74(18) . . ?
C11 C12 C13 108.3(3) . . ?
C11 C12 C17 126.0(3) . . ?
C13 C12 U1 75.10(16) . . ?
C13 C12 U1' 82.8(2) . . ?
C13 C12 C17 125.7(3) . . ?
C17 C12 U1 119.5(2) . . ?
C17 C12 U1' 112.6(3) . . ?
C12 C13 U1 75.14(16) . . ?
C12 C13 U1' 67.5(2) . . ?
C12 C13 C14 107.6(3) . . ?
C12 C13 C18 124.9(3) . . ?
C14 C13 U1 73.70(16) . . ?
C14 C13 U1' 79.5(2) . . ?
C14 C13 C18 127.0(3) . . ?
C18 C13 U1 122.77(19) . . ?
C18 C13 U1' 124.0(2) . . ?
C13 C14 U1 76.16(16) . . ?
C13 C14 U1' 71.92(19) . . ?
C13 C14 C19 125.7(3) . . ?
C15 C14 U1 74.94(16) . . ?
C15 C14 U1' 71.59(18) . . ?
C15 C14 C13 108.2(3) . . ?
C15 C14 C19 125.9(3) . . ?
C19 C14 U1 118.32(19) . . ?
C19 C14 U1' 125.4(2) . . ?
C11 C15 U1 74.98(16) . . ?
C11 C15 U1' 67.1(2) . . ?
C11 C15 C20 124.6(3) . . ?
C14 C15 U1 74.98(16) . . ?
C14 C15 U1' 80.1(2) . . ?
C14 C15 C11 107.7(3) . . ?
C14 C15 C20 127.6(3) . . ?
C20 C15 U1 118.93(19) . . ?
C20 C15 U1' 121.0(2) . . ?
C11 C16 H16A 109.5 . . ?
C11 C16 H16B 109.5 . . ?
C11 C16 H16C 109.5 . . ?
H16A C16 H16B 109.5 . . ?
H16A C16 H16C 109.5 . . ?
H16B C16 H16C 109.5 . . ?
C12 C17 H17A 109.5 . . ?
C12 C17 H17B 109.5 . . ?
C12 C17 H17C 109.5 . . ?
H17A C17 H17B 109.5 . . ?
H17A C17 H17C 109.5 . . ?
H17B C17 H17C 109.5 . . ?
C13 C18 H18A 109.5 . . ?
C13 C18 H18B 109.5 . . ?
C13 C18 H18C 109.5 . . ?
H18A C18 H18B 109.5 . . ?
H18A C18 H18C 109.5 . . ?
H18B C18 H18C 109.5 . . ?
C14 C19 H19A 109.5 . . ?
C14 C19 H19B 109.5 . . ?
C14 C19 H19C 109.5 . . ?
H19A C19 H19B 109.5 . . ?
H19A C19 H19C 109.5 . . ?
H19B C19 H19C 109.5 . . ?
C15 C20 H20A 109.5 . . ?
C15 C20 H20B 109.5 . . ?
C15 C20 H20C 109.5 . . ?
H20A C20 H20B 109.5 . . ?
H20A C20 H20C 109.5 . . ?
H20B C20 H20C 109.5 . . ?
O1 C21 C22 120.1(3) . . ?
O1 C21 C26 118.9(3) . . ?
C22 C21 C26 121.0(3) . . ?
C21 C22 C27 121.1(3) . . ?
C23 C22 C21 117.8(3) . . ?
C23 C22 C27 121.1(3) . . ?
C22 C23 H23 118.9 . . ?
C24 C23 C22 122.2(3) . . ?
C24 C23 H23 118.9 . . ?
C23 C24 C28 120.9(3) . . ?
C25 C24 C23 118.3(3) . . ?
C25 C24 C28 120.9(3) . . ?
C24 C25 H25 118.8 . . ?
C24 C25 C26 122.4(3) . . ?
C26 C25 H25 118.8 . . ?
C21 C26 C29 120.1(3) . . ?
C25 C26 C21 118.3(3) . . ?
C25 C26 C29 121.5(3) . . ?
C22 C27 H27A 109.5 . . ?
C22 C27 H27B 109.5 . . ?
C22 C27 H27C 109.5 . . ?
H27A C27 H27B 109.5 . . ?
H27A C27 H27C 109.5 . . ?
H27B C27 H27C 109.5 . . ?
C24 C28 H28A 109.5 . . ?
C24 C28 H28B 109.5 . . ?
C24 C28 H28C 109.5 . . ?
H28A C28 H28B 109.5 . . ?
H28A C28 H28C 109.5 . . ?
H28B C28 H28C 109.5 . . ?
C26 C29 H29A 109.5 . . ?
C26 C29 H29B 109.5 . . ?
C26 C29 H29C 109.5 . . ?
H29A C29 H29B 109.5 . . ?
H29A C29 H29C 109.5 . . ?
H29B C29 H29C 109.5 . . ?
C30 C30 O2 176.3(7) 2_656 . ?

loop_
_geom_bond_atom_site_label_1
_geom_bond_atom_site_label_2
_geom_bond_distance
_geom_bond_site_symmetry_2
_geom_bond_publ_flag
U1 O1 2.1220(19) . ?
U1 O2 2.129(2) . ?
U1 C1 2.729(3) . ?
U1 C2 2.729(3) . ?
U1 C3 2.745(3) . ?
U1 C4 2.731(3) . ?
U1 C5 2.729(3) . ?
U1 C11 2.730(3) . ?
U1 C12 2.760(3) . ?
U1 C13 2.759(3) . ?
U1 C14 2.728(3) . ?
U1 C15 2.727(3) . ?
U1' I1 2.92(4) . ?
U1' O1 2.201(5) . ?
U1' C1 2.891(6) . ?
U1' C2 3.037(8) . ?
U1' C3 2.994(7) . ?
U1' C4 2.793(5) . ?
U1' C5 2.734(5) . ?
U1' C11 2.627(5) . ?
U1' C12 2.644(5) . ?
U1' C13 2.840(5) . ?
U1' C14 2.938(6) . ?
U1' C15 2.830(5) . ?
O1 C21 1.363(3) . ?
O2 C30 1.280(7) . ?
C1 C2 1.420(4) . ?
C1 C5 1.413(4) . ?
C1 C6 1.508(4) . ?
C2 C3 1.420(4) . ?
C2 C7 1.503(4) . ?
C3 C4 1.423(4) . ?
C3 C8 1.506(4) . ?
C4 C5 1.426(4) . ?
C4 C9 1.502(4) . ?
C5 C10 1.506(4) . ?
C6 H6A 0.9800 . ?
C6 H6B 0.9800 . ?
C6 H6C 0.9800 . ?
C7 H7A 0.9800 . ?
C7 H7B 0.9800 . ?
C7 H7C 0.9800 . ?
C8 H8A 0.9800 . ?
C8 H8B 0.9800 . ?
C8 H8C 0.9800 . ?
C9 H9A 0.9800 . ?
C9 H9B 0.9800 . ?
C9 H9C 0.9800 . ?
C10 H10A 0.9800 . ?
C10 H10B 0.9800 . ?
C10 H10C 0.9800 . ?
C11 C12 1.415(4) . ?
C11 C15 1.426(4) . ?
C11 C16 1.504(4) . ?
C12 C13 1.417(4) . ?
C12 C17 1.500(4) . ?
C13 C14 1.427(4) . ?
C13 C18 1.507(4) . ?
C14 C15 1.415(4) . ?
C14 C19 1.507(4) . ?
C15 C20 1.504(4) . ?
C16 H16A 0.9800 . ?
C16 H16B 0.9800 . ?
C16 H16C 0.9800 . ?
C17 H17A 0.9800 . ?
C17 H17B 0.9800 . ?
C17 H17C 0.9800 . ?
C18 H18A 0.9800 . ?
C18 H18B 0.9800 . ?
C18 H18C 0.9800 . ?
C19 H19A 0.9800 . ?
C19 H19B 0.9800 . ?
C19 H19C 0.9800 . ?
C20 H20A 0.9800 . ?
C20 H20B 0.9800 . ?
C20 H20C 0.9800 . ?
C21 C22 1.400(4) . ?
C21 C26 1.406(4) . ?
C22 C23 1.399(4) . ?
C22 C27 1.495(5) . ?
C23 H23 0.9500 . ?
C23 C24 1.388(5) . ?
C24 C25 1.374(5) . ?
C24 C28 1.516(4) . ?
C25 H25 0.9500 . ?
C25 C26 1.387(4) . ?
C26 C29 1.506(4) . ?
C27 H27A 0.9800 . ?
C27 H27B 0.9800 . ?
C27 H27C 0.9800 . ?
C28 H28A 0.9800 . ?
C28 H28B 0.9800 . ?
C28 H28C 0.9800 . ?
C29 H29A 0.9800 . ?
C29 H29B 0.9800 . ?
C29 H29C 0.9800 . ?
C30 C30 1.207(12) 2_656 ?
